data_7006255
loop_
_publ_author_name
'Janzen, Daron E.'
'Botros, Maikel E.'
'VanDerveer, Donald G.'
'Grant, Gregory J.'

_publ_section_title
;
 Fixation of atmospheric carbon dioxide by a cadmium(ii) macrocyclic
 complex
;
_journal_issue 45
_journal_name_full 'Dalton Transactions'
_journal_page_first 5316
_journal_paper_doi 10.1039/b711187h
_journal_year 2007
_chemical_formula_moiety '2(C37 H78 Cd3 N6 O15), 8(Cl O4), 4(C2 H3 N), H2 O'
_chemical_formula_sum 'C82 H170 Cd6 Cl8 N16 O63'
_chemical_formula_weight 3346.34
_chemical_name_systematic
;
?
;
_space_group_IT_number 2
_symmetry_cell_setting triclinic
_symmetry_space_group_name_Hall '-P 1'
_symmetry_space_group_name_H-M 'P -1'
_atom_sites_solution_hydrogens geom
_atom_sites_solution_primary direct
_atom_sites_solution_secondary difmap
_audit_creation_method SHELXL-97
_cell_angle_alpha 92.93(3)
_cell_angle_beta 96.77(3)
_cell_angle_gamma 117.74(3)
_cell_formula_units_Z 1
_cell_length_a 12.627(3)
_cell_length_b 13.415(3)
_cell_length_c 21.981(4)
_cell_measurement_reflns_used 13815
_cell_measurement_temperature 163(2)
_cell_measurement_theta_max 26.0212
_cell_measurement_theta_min 2.5619
_cell_volume 3248.6(16)
_computing_structure_refinement 'SHELXL-97 (Sheldrick, 1997)'
_computing_structure_solution 'SHELXS-97 (Sheldrick, 1990)'
_diffrn_ambient_temperature 163(2)
_diffrn_detector_area_resol_mean 14.6199
_diffrn_measured_fraction_theta_full 0.986
_diffrn_measured_fraction_theta_max 0.986
_diffrn_measurement_device_type CCD
_diffrn_measurement_method 'omega scans'
_diffrn_radiation_monochromator graphite
_diffrn_radiation_source 'sealed tube'
_diffrn_radiation_type MoK\a
_diffrn_radiation_wavelength 0.71073
_diffrn_reflns_av_R_equivalents 0.0369
_diffrn_reflns_av_sigmaI/netI 0.0434
_diffrn_reflns_limit_h_max 15
_diffrn_reflns_limit_h_min -15
_diffrn_reflns_limit_k_max 16
_diffrn_reflns_limit_k_min -16
_diffrn_reflns_limit_l_max 27
_diffrn_reflns_limit_l_min -23
_diffrn_reflns_number 28278
_diffrn_reflns_theta_full 26.02
_diffrn_reflns_theta_max 26.02
_diffrn_reflns_theta_min 2.56
_exptl_absorpt_coefficient_mu 1.229
_exptl_absorpt_correction_T_max 0.9299
_exptl_absorpt_correction_T_min 0.5514
_exptl_absorpt_correction_type multi-scan
_exptl_absorpt_process_details 'REQAB, subroutine of CrystalClear, Rigaku/MSC, The Woodlands, TX, 1999.'
_exptl_crystal_colour colorless
_exptl_crystal_density_diffrn 1.711
_exptl_crystal_density_method 'not measured'
_exptl_crystal_description plate
_exptl_crystal_F_000 1702
_exptl_crystal_size_max 0.55
_exptl_crystal_size_mid 0.24
_exptl_crystal_size_min 0.06
_refine_diff_density_max 1.265
_refine_diff_density_min -0.716
_refine_diff_density_rms 0.111
_refine_ls_extinction_method none
_refine_ls_goodness_of_fit_ref 1.063
_refine_ls_hydrogen_treatment constr
_refine_ls_matrix_type full
_refine_ls_number_parameters 788
_refine_ls_number_reflns 12649
_refine_ls_number_restraints 13
_refine_ls_restrained_S_all 1.063
_refine_ls_R_factor_all 0.0693
_refine_ls_R_factor_gt 0.0498
_refine_ls_shift/su_max 0.001
_refine_ls_shift/su_mean 0.000
_refine_ls_structure_factor_coef Fsqd
_refine_ls_weighting_details 'calc w=1/[\s^2^(Fo^2^)+(0.0625P)^2^+6.0941P] where P=(Fo^2^+2Fc^2^)/3'
_refine_ls_weighting_scheme calc
_refine_ls_wR_factor_gt 0.1178
_refine_ls_wR_factor_ref 0.1262
_reflns_number_gt 10006
_reflns_number_total 12649
_reflns_threshold_expression >2sigma(I)
_cod_data_source_file b711187h.txt
_cod_data_source_block cd18o4n2
_cod_original_cell_volume 3248.4(16)
_cod_database_code 7006255

loop_
_symmetry_equiv_pos_as_xyz
'x, y, z'
'-x, -y, -z'

loop_
_atom_site_label
_atom_site_type_symbol
_atom_site_fract_x
_atom_site_fract_y
_atom_site_fract_z
_atom_site_U_iso_or_equiv
_atom_site_adp_type
_atom_site_occupancy
_atom_site_symmetry_multiplicity
_atom_site_calc_flag
_atom_site_refinement_flags
_atom_site_disorder_assembly
_atom_site_disorder_group
Cd1 Cd 0.33444(3) 1.01223(3) 0.242198(16) 0.02478(9) Uani 1 1 d . . .
Cd2 Cd 0.10195(3) 0.63630(3) 0.318709(17) 0.02773(10) Uani 1 1 d . . .
Cd3 Cd 0.40041(3) 0.69322(3) 0.179401(17) 0.02963(10) Uani 1 1 d . . .
O13 O 0.2391(3) 0.8449(3) 0.27197(16) 0.0277(7) Uani 1 1 d . . .
O15 O 0.3542(3) 0.8229(3) 0.20948(15) 0.0262(7) Uani 1 1 d . . .
O4 O 0.5348(3) 1.0657(3) 0.30664(16) 0.0313(8) Uani 1 1 d . . .
O8 O 0.2285(3) 0.7564(3) 0.41699(18) 0.0380(8) Uani 1 1 d . . .
O14 O 0.2354(3) 0.6784(3) 0.25712(16) 0.0281(7) Uani 1 1 d . . .
O1 O 0.2467(3) 0.9696(3) 0.12794(17) 0.0377(9) Uani 1 1 d . . .
O12 O 0.4877(3) 0.6657(3) 0.28209(19) 0.0405(9) Uani 1 1 d . . .
O2 O 0.1104(3) 0.9709(3) 0.21301(18) 0.0367(8) Uani 1 1 d . . .
O6 O -0.0060(3) 0.4615(3) 0.2346(2) 0.0504(11) Uani 1 1 d . . .
O7 O 0.2535(3) 0.5723(3) 0.37831(17) 0.0375(8) Uani 1 1 d . . .
N2 N 0.3153(4) 1.1724(3) 0.2695(2) 0.0303(9) Uani 1 1 d . . .
H2C H 0.3384 1.2181 0.2381 0.036 Uiso 1 1 calc R . .
O5 O -0.0509(4) 0.6391(4) 0.2349(2) 0.0503(11) Uani 1 1 d . . .
O10 O 0.3854(5) 0.7781(4) 0.0754(2) 0.0600(12) Uani 1 1 d . . .
N1 N 0.4898(3) 1.0970(3) 0.1835(2) 0.0289(9) Uani 1 1 d . . .
H1C H 0.5094 1.1731 0.1841 0.035 Uiso 1 1 calc R . .
O11 O 0.6125(3) 0.8539(4) 0.2304(2) 0.0501(11) Uani 1 1 d . . .
C34 C 0.6051(5) 0.7426(6) 0.3141(3) 0.0516(16) Uani 1 1 d . . .
H34A H 0.6662 0.7226 0.3015 0.062 Uiso 1 1 calc R . .
H34B H 0.6074 0.7416 0.3592 0.062 Uiso 1 1 calc R . .
O3 O 0.3505(3) 1.0580(3) 0.36475(17) 0.0336(8) Uani 1 1 d . . .
C10 C 0.5588(5) 1.0931(4) 0.3723(2) 0.0354(12) Uani 1 1 d . . .
H10A H 0.5930 1.1759 0.3835 0.042 Uiso 1 1 calc R . .
H10B H 0.6174 1.0694 0.3910 0.042 Uiso 1 1 calc R . .
N3 N 0.0128(4) 0.7392(4) 0.3578(2) 0.0397(11) Uani 1 1 d . . .
H3C H -0.0501 0.6902 0.3771 0.048 Uiso 1 1 calc R . .
O9 O 0.2075(4) 0.5790(4) 0.1018(2) 0.0605(13) Uani 1 1 d . . .
C5 C 0.1065(5) 1.0764(5) 0.2168(3) 0.0436(14) Uani 1 1 d . . .
H5A H 0.0230 1.0628 0.2189 0.052 Uiso 1 1 calc R . .
H5B H 0.1333 1.1156 0.1802 0.052 Uiso 1 1 calc R . .
C8 C 0.3735(5) 1.1718(4) 0.3816(3) 0.0396(13) Uani 1 1 d . . .
H8A H 0.4431 1.2094 0.4156 0.048 Uiso 1 1 calc R . .
H8B H 0.3017 1.1704 0.3963 0.048 Uiso 1 1 calc R . .
C12 C 0.6007(4) 1.0918(5) 0.2098(3) 0.0363(12) Uani 1 1 d . . .
H12A H 0.6681 1.1384 0.1878 0.044 Uiso 1 1 calc R . .
H12B H 0.5860 1.0125 0.2037 0.044 Uiso 1 1 calc R . .
N4 N -0.0003(4) 0.4709(4) 0.3631(3) 0.0499(14) Uani 1 1 d . . .
H4C H -0.0719 0.4682 0.3718 0.060 Uiso 1 1 calc R . .
N5 N 0.3193(4) 0.5013(4) 0.1904(2) 0.0412(11) Uani 1 1 d . . .
H5C H 0.3662 0.4750 0.1725 0.049 Uiso 1 1 calc R . .
C7 C 0.4009(5) 1.2382(4) 0.3264(3) 0.0396(13) Uani 1 1 d . . .
H7A H 0.3965 1.3091 0.3353 0.047 Uiso 1 1 calc R . .
H7B H 0.4846 1.2592 0.3197 0.047 Uiso 1 1 calc R . .
C9 C 0.4394(5) 1.0301(4) 0.3948(2) 0.0345(11) Uani 1 1 d . . .
H9A H 0.4098 0.9474 0.3864 0.041 Uiso 1 1 calc R . .
H9B H 0.4510 1.0498 0.4399 0.041 Uiso 1 1 calc R . .
C3 C 0.1263(5) 0.9458(6) 0.1056(3) 0.0470(15) Uani 1 1 d . . .
H3A H 0.0929 0.8896 0.0682 0.056 Uiso 1 1 calc R . .
H3B H 0.1247 1.0159 0.0948 0.056 Uiso 1 1 calc R . .
Cl1 Cl 0.13998(12) 0.87882(11) 0.91052(6) 0.0381(3) Uani 1 1 d . . .
C37 C 0.2760(4) 0.7821(4) 0.2466(2) 0.0235(9) Uani 1 1 d . . .
O19 O 0.2670(4) 0.9254(5) 0.9298(3) 0.0706(15) Uani 1 1 d . . .
C11 C 0.6356(4) 1.1342(5) 0.2769(3) 0.0367(12) Uani 1 1 d . . .
H11A H 0.7081 1.1281 0.2942 0.044 Uiso 1 1 calc R . .
H11B H 0.6547 1.2147 0.2834 0.044 Uiso 1 1 calc R . .
C1 C 0.4533(5) 1.0457(5) 0.1184(3) 0.0404(13) Uani 1 1 d . . .
H1A H 0.4469 0.9692 0.1158 0.048 Uiso 1 1 calc R . .
H1B H 0.5162 1.0927 0.0941 0.048 Uiso 1 1 calc R . .
N6 N 0.5495(5) 0.7084(5) 0.1213(3) 0.0559(15) Uani 1 1 d . . .
H6C H 0.5706 0.6533 0.1324 0.067 Uiso 1 1 calc R . .
C6 C 0.1898(5) 1.1458(5) 0.2740(3) 0.0408(13) Uani 1 1 d . . .
H6A H 0.1853 1.2172 0.2806 0.049 Uiso 1 1 calc R . .
H6B H 0.1644 1.1037 0.3099 0.049 Uiso 1 1 calc R . .
O18 O 0.1044(5) 0.9624(4) 0.9243(3) 0.0787(17) Uani 1 1 d . . .
O17 O 0.0786(5) 0.7866(5) 0.9448(4) 0.092(2) Uani 1 1 d . . .
C24 C 0.0976(6) 0.8358(5) 0.4044(3) 0.0517(16) Uani 1 1 d . . .
H24A H 0.1551 0.8974 0.3835 0.062 Uiso 1 1 calc R . .
H24B H 0.0514 0.8654 0.4258 0.062 Uiso 1 1 calc R . .
C13 C -0.0412(6) 0.7787(6) 0.3065(4) 0.0546(18) Uani 1 1 d . . .
H13A H -0.0882 0.8127 0.3232 0.066 Uiso 1 1 calc R . .
H13B H 0.0246 0.8382 0.2884 0.066 Uiso 1 1 calc R . .
C4 C 0.0531(5) 0.8993(5) 0.1559(3) 0.0411(13) Uani 1 1 d . . .
H4A H -0.0284 0.8925 0.1443 0.049 Uiso 1 1 calc R . .
H4B H 0.0429 0.8226 0.1609 0.049 Uiso 1 1 calc R . .
C22 C 0.3120(5) 0.7332(5) 0.4550(3) 0.0445(14) Uani 1 1 d . . .
H22A H 0.2720 0.6858 0.4869 0.053 Uiso 1 1 calc R . .
H22B H 0.3818 0.8048 0.4758 0.053 Uiso 1 1 calc R . .
C2 C 0.3338(5) 1.0366(5) 0.0912(3) 0.0429(13) Uani 1 1 d . . .
H2A H 0.3399 1.1130 0.0916 0.051 Uiso 1 1 calc R . .
H2B H 0.3097 1.0002 0.0479 0.051 Uiso 1 1 calc R . .
C21 C 0.3537(5) 0.6709(5) 0.4130(3) 0.0417(13) Uani 1 1 d . . .
H21A H 0.4009 0.7223 0.3842 0.050 Uiso 1 1 calc R . .
H21B H 0.4076 0.6482 0.4379 0.050 Uiso 1 1 calc R . .
C23 C 0.1661(6) 0.8018(5) 0.4504(3) 0.0522(16) Uani 1 1 d . . .
H23A H 0.2250 0.8682 0.4800 0.063 Uiso 1 1 calc R . .
H23B H 0.1102 0.7437 0.4736 0.063 Uiso 1 1 calc R . .
Cl2 Cl 0.95908(13) 0.10918(12) 0.37712(8) 0.0468(3) Uani 1 1 d . . .
O23 O 1.0751(4) 0.2056(4) 0.3909(3) 0.0672(14) Uani 1 1 d . . .
C20 C 0.1912(5) 0.4821(5) 0.4144(3) 0.0460(15) Uani 1 1 d . . .
H20A H 0.2413 0.4971 0.4553 0.055 Uiso 1 1 calc R . .
H20B H 0.1791 0.4096 0.3936 0.055 Uiso 1 1 calc R . .
O22 O 0.9177(5) 0.1052(5) 0.3122(3) 0.0802(16) Uani 1 1 d . . .
O21 O 0.8765(6) 0.1183(6) 0.4094(4) 0.103(2) Uani 1 1 d . . .
C25 C 0.1916(6) 0.4315(5) 0.1580(4) 0.0568(18) Uani 1 1 d . . .
H25A H 0.1700 0.3502 0.1555 0.068 Uiso 1 1 calc R . .
H25B H 0.1363 0.4432 0.1823 0.068 Uiso 1 1 calc R . .
O20 O 0.9711(6) 0.0115(5) 0.3831(4) 0.098(2) Uani 1 1 d . . .
C19 C 0.0698(6) 0.4720(5) 0.4227(4) 0.0604(14) Uani 1 1 d . . .
H19A H 0.0226 0.4012 0.4407 0.072 Uiso 1 1 calc R . .
H19B H 0.0824 0.5366 0.4520 0.072 Uiso 1 1 calc R . .
C26 C 0.1745(7) 0.4606(6) 0.0958(4) 0.064(2) Uani 1 1 d . . .
H26A H 0.2263 0.4460 0.0702 0.077 Uiso 1 1 calc R . .
H26B H 0.0888 0.4145 0.0760 0.077 Uiso 1 1 calc R . .
Cl3 Cl 0.72104(13) 0.48936(12) 0.39797(7) 0.0463(3) Uani 1 1 d . . .
C35 C 0.4508(6) 0.5497(5) 0.2886(3) 0.0496(15) Uani 1 1 d . . .
H35A H 0.4539 0.5385 0.3329 0.060 Uiso 1 1 calc R . .
H35B H 0.5058 0.5263 0.2712 0.060 Uiso 1 1 calc R . .
O27 O 0.8391(5) 0.5450(7) 0.4327(3) 0.108(3) Uani 1 1 d . . .
O26 O 0.6411(6) 0.4132(6) 0.4303(3) 0.129(3) Uani 1 1 d . . .
C18 C -0.0355(6) 0.3657(5) 0.3180(4) 0.0604(14) Uani 1 1 d . . .
H18A H 0.0380 0.3585 0.3142 0.072 Uiso 1 1 calc R . .
H18B H -0.0924 0.2977 0.3351 0.072 Uiso 1 1 calc R . .
C36 C 0.3260(6) 0.4810(5) 0.2555(3) 0.0475(15) Uani 1 1 d . . .
H36A H 0.2997 0.3996 0.2581 0.057 Uiso 1 1 calc R . .
H36B H 0.2706 0.5010 0.2752 0.057 Uiso 1 1 calc R . .
C17 C -0.0910(7) 0.3682(6) 0.2577(4) 0.066(2) Uani 1 1 d . . .
H17A H -0.1136 0.2976 0.2307 0.079 Uiso 1 1 calc R . .
H17B H -0.1650 0.3753 0.2602 0.079 Uiso 1 1 calc R . .
C15 C -0.1255(7) 0.5447(7) 0.1888(4) 0.071(2) Uani 1 1 d . . .
H15A H -0.1486 0.5710 0.1507 0.085 Uiso 1 1 calc R . .
H15B H -0.2003 0.4916 0.2039 0.085 Uiso 1 1 calc R . .
O16 O 0.1105(7) 0.8458(8) 0.8468(3) 0.125(3) Uani 1 1 d . . .
C29 C 0.4553(9) 0.7606(7) 0.0329(4) 0.0786(18) Uani 1 1 d . . .
H29A H 0.5258 0.8341 0.0290 0.094 Uiso 1 1 calc R . .
H29B H 0.4048 0.7294 -0.0084 0.094 Uiso 1 1 calc R . .
C14 C -0.1218(6) 0.6841(6) 0.2577(4) 0.0589(19) Uani 1 1 d . . .
H14A H -0.1895 0.6250 0.2749 0.071 Uiso 1 1 calc R . .
H14B H -0.1560 0.7122 0.2240 0.071 Uiso 1 1 calc R . .
O25 O 0.7187(7) 0.4360(7) 0.3393(3) 0.131(3) Uani 1 1 d . . .
C32 C 0.7066(6) 0.8508(8) 0.2023(4) 0.072(2) Uani 1 1 d . . .
H32A H 0.7288 0.7953 0.2198 0.086 Uiso 1 1 calc R . .
H32B H 0.7793 0.9264 0.2095 0.086 Uiso 1 1 calc R . .
C33 C 0.6294(6) 0.8567(6) 0.2969(3) 0.0553(17) Uani 1 1 d . . .
H33A H 0.5735 0.8794 0.3140 0.066 Uiso 1 1 calc R . .
H33B H 0.7135 0.9136 0.3147 0.066 Uiso 1 1 calc R . .
C16 C -0.0543(7) 0.4901(7) 0.1771(4) 0.070(2) Uani 1 1 d . . .
H16A H 0.0141 0.5409 0.1569 0.084 Uiso 1 1 calc R . .
H16B H -0.1050 0.4198 0.1483 0.084 Uiso 1 1 calc R . .
C28 C 0.2620(9) 0.7424(7) 0.0530(4) 0.0786(18) Uani 1 1 d . . .
H28A H 0.2558 0.7726 0.0133 0.094 Uiso 1 1 calc R . .
H28B H 0.2296 0.7747 0.0827 0.094 Uiso 1 1 calc R . .
C31 C 0.6616(9) 0.8177(8) 0.1366(5) 0.090(2) Uani 1 1 d . . .
H31A H 0.7253 0.8131 0.1162 0.108 Uiso 1 1 calc R . .
H31B H 0.6465 0.8776 0.1195 0.108 Uiso 1 1 calc R . .
C27 C 0.1873(9) 0.6183(7) 0.0437(4) 0.082(3) Uani 1 1 d . . .
H27A H 0.1006 0.5969 0.0322 0.098 Uiso 1 1 calc R . .
H27B H 0.2118 0.5847 0.0105 0.098 Uiso 1 1 calc R . .
C30 C 0.4997(9) 0.6780(8) 0.0556(5) 0.090(2) Uani 1 1 d . . .
H30A H 0.4314 0.5997 0.0486 0.108 Uiso 1 1 calc R . .
H30B H 0.5628 0.6804 0.0320 0.108 Uiso 1 1 calc R . .
O24 O 0.7006(10) 0.5754(8) 0.3832(5) 0.161(4) Uani 1 1 d . . .
N8 N 0.6271(5) 0.8993(5) 0.4627(3) 0.0600(15) Uani 1 1 d . . .
C38 C 0.8323(6) 0.8000(6) -0.0140(3) 0.0513(15) Uani 1 1 d . . .
H38C H 0.8355 0.8658 0.0093 0.062 Uiso 1 1 calc R . .
H38B H 0.7592 0.7645 -0.0453 0.062 Uiso 1 1 calc R . .
H38A H 0.9041 0.8246 -0.0342 0.062 Uiso 1 1 calc R . .
C41 C 0.7031(6) 0.8773(6) 0.4700(3) 0.0520(16) Uani 1 1 d . . .
C39 C 0.8295(8) 0.7217(6) 0.0262(4) 0.071(2) Uani 1 1 d . . .
C40 C 0.8005(8) 0.8478(9) 0.4785(4) 0.087(3) Uani 1 1 d . . .
H40C H 0.7662 0.7651 0.4722 0.104 Uiso 1 1 calc R . .
H40B H 0.8458 0.8767 0.5205 0.104 Uiso 1 1 calc R . .
H40A H 0.8551 0.8816 0.4486 0.104 Uiso 1 1 calc R . .
N7 N 0.8278(13) 0.6576(8) 0.0578(4) 0.151(5) Uani 1 1 d . . .
O32 O 0.5720(18) 0.5770(19) 0.5220(5) 0.197(10) Uiso 0.50 1 d PD A -1
H32E H 0.5894 0.5649 0.4870 0.236 Uiso 0.50 1 d PD B -1
H32F H 0.5247 0.6066 0.5204 0.236 Uiso 0.50 1 d PD C -1
Cl4 Cl 0.5178(7) 0.3901(5) 0.1390(3) 0.0392(9) Uani 0.677(7) 1 d PD D 1
O28 O 0.5920(7) 0.3418(7) 0.1277(5) 0.076(3) Uani 0.677(7) 1 d PD D 1
O29 O 0.417(3) 0.3224(17) 0.166(2) 0.133(5) Uani 0.677(7) 1 d PD D 1
O30 O 0.5856(9) 0.5044(7) 0.1694(5) 0.061(3) Uani 0.677(7) 1 d PD D 1
O31 O 0.4557(9) 0.3965(9) 0.0835(4) 0.103(3) Uani 0.677(7) 1 d PD D 1
Cl4' Cl 0.5038(17) 0.3718(12) 0.1481(8) 0.0392(9) Uani 0.323(7) 1 d PD D 2
O28' O 0.5317(17) 0.3250(16) 0.0979(9) 0.076(3) Uani 0.323(7) 1 d PD D 2
O29' O 0.389(5) 0.309(4) 0.164(5) 0.133(5) Uani 0.323(7) 1 d PD D 2
O30' O 0.547(2) 0.4901(15) 0.1481(12) 0.061(3) Uani 0.323(7) 1 d PD D 2
O31' O 0.561(2) 0.3529(18) 0.2014(8) 0.103(3) Uani 0.323(7) 1 d PD D 2

loop_
_atom_site_aniso_label
_atom_site_aniso_U_11
_atom_site_aniso_U_22
_atom_site_aniso_U_33
_atom_site_aniso_U_23
_atom_site_aniso_U_13
_atom_site_aniso_U_12
Cd1 0.02294(17) 0.02203(17) 0.02781(19) 0.00615(13) 0.00576(13) 0.00870(13)
Cd2 0.02403(17) 0.02518(17) 0.0327(2) 0.00876(14) 0.00682(14) 0.00957(14)
Cd3 0.03333(19) 0.02659(18) 0.0293(2) 0.00267(14) 0.00757(15) 0.01402(15)
O13 0.0297(17) 0.0235(16) 0.0331(19) 0.0037(14) 0.0090(14) 0.0142(14)
O15 0.0247(16) 0.0252(16) 0.0282(18) 0.0074(14) 0.0101(13) 0.0097(13)
O4 0.0257(16) 0.0342(18) 0.0273(19) 0.0048(15) 0.0046(14) 0.0085(14)
O8 0.0375(19) 0.037(2) 0.033(2) -0.0002(16) 0.0042(16) 0.0132(16)
O14 0.0335(17) 0.0203(15) 0.0331(19) 0.0087(14) 0.0094(15) 0.0135(14)
O1 0.0327(18) 0.048(2) 0.031(2) 0.0119(17) 0.0049(15) 0.0174(17)
O12 0.040(2) 0.040(2) 0.041(2) 0.0032(17) 0.0023(17) 0.0204(17)
O2 0.0346(19) 0.0367(19) 0.039(2) 0.0085(16) 0.0022(16) 0.0176(16)
O6 0.032(2) 0.037(2) 0.067(3) -0.003(2) -0.0012(19) 0.0071(17)
O7 0.038(2) 0.0342(19) 0.033(2) 0.0062(16) 0.0017(16) 0.0121(16)
N2 0.034(2) 0.0212(19) 0.034(2) 0.0047(17) 0.0079(18) 0.0109(17)
O5 0.045(2) 0.045(2) 0.056(3) 0.008(2) -0.006(2) 0.0205(19)
O10 0.084(3) 0.057(3) 0.041(3) 0.012(2) 0.008(2) 0.035(3)
N1 0.027(2) 0.029(2) 0.032(2) 0.0114(18) 0.0104(17) 0.0120(17)
O11 0.030(2) 0.047(2) 0.076(3) 0.012(2) 0.015(2) 0.0185(18)
C34 0.041(3) 0.063(4) 0.053(4) -0.005(3) -0.011(3) 0.031(3)
O3 0.0356(18) 0.0261(17) 0.035(2) 0.0044(15) 0.0049(15) 0.0109(15)
C10 0.034(3) 0.033(3) 0.030(3) 0.004(2) 0.000(2) 0.009(2)
N3 0.037(2) 0.034(2) 0.054(3) 0.016(2) 0.021(2) 0.018(2)
O9 0.067(3) 0.052(3) 0.047(3) 0.002(2) -0.010(2) 0.020(2)
C5 0.038(3) 0.042(3) 0.057(4) 0.011(3) 0.006(3) 0.025(3)
C8 0.051(3) 0.031(3) 0.039(3) 0.002(2) 0.010(3) 0.021(2)
C12 0.027(2) 0.041(3) 0.044(3) 0.011(2) 0.015(2) 0.016(2)
N4 0.032(2) 0.035(2) 0.071(4) 0.033(3) 0.006(2) 0.004(2)
N5 0.043(3) 0.027(2) 0.055(3) 0.000(2) 0.011(2) 0.018(2)
C7 0.046(3) 0.025(2) 0.041(3) -0.001(2) 0.001(2) 0.013(2)
C9 0.041(3) 0.034(3) 0.028(3) 0.009(2) 0.006(2) 0.017(2)
C3 0.038(3) 0.061(4) 0.037(3) 0.006(3) -0.009(2) 0.023(3)
Cl1 0.0384(7) 0.0406(7) 0.0338(7) 0.0005(6) 0.0024(5) 0.0187(6)
C37 0.018(2) 0.025(2) 0.024(2) 0.0035(18) 0.0000(17) 0.0069(18)
O19 0.035(2) 0.087(4) 0.077(4) 0.019(3) 0.007(2) 0.019(2)
C11 0.018(2) 0.038(3) 0.047(3) 0.007(2) 0.005(2) 0.007(2)
C1 0.044(3) 0.045(3) 0.030(3) 0.008(2) 0.015(2) 0.017(3)
N6 0.073(4) 0.052(3) 0.064(4) 0.019(3) 0.039(3) 0.039(3)
C6 0.040(3) 0.041(3) 0.050(4) 0.010(3) 0.016(3) 0.024(3)
O18 0.084(4) 0.055(3) 0.110(5) 0.000(3) 0.028(3) 0.042(3)
O17 0.057(3) 0.066(3) 0.154(6) 0.060(4) 0.030(4) 0.023(3)
C24 0.052(4) 0.032(3) 0.077(5) 0.007(3) 0.028(3) 0.021(3)
C13 0.058(4) 0.054(4) 0.086(5) 0.040(4) 0.037(4) 0.046(3)
C4 0.029(3) 0.044(3) 0.042(3) 0.003(3) -0.003(2) 0.013(2)
C22 0.034(3) 0.049(3) 0.032(3) -0.002(3) 0.000(2) 0.006(2)
C2 0.045(3) 0.050(3) 0.028(3) 0.013(3) 0.008(2) 0.017(3)
C21 0.030(3) 0.044(3) 0.043(3) 0.009(3) 0.002(2) 0.012(2)
C23 0.051(4) 0.046(3) 0.053(4) -0.007(3) 0.018(3) 0.017(3)
Cl2 0.0475(8) 0.0344(7) 0.0608(10) 0.0025(6) 0.0041(7) 0.0225(6)
O23 0.061(3) 0.052(3) 0.073(4) 0.002(2) -0.003(3) 0.018(2)
C20 0.046(3) 0.043(3) 0.038(3) 0.020(3) -0.002(3) 0.012(3)
O22 0.080(4) 0.086(4) 0.060(4) -0.003(3) -0.001(3) 0.031(3)
O21 0.108(5) 0.113(5) 0.112(6) 0.016(4) 0.069(4) 0.059(4)
C25 0.053(4) 0.024(3) 0.079(5) -0.005(3) 0.004(3) 0.008(3)
O20 0.129(5) 0.050(3) 0.134(6) 0.016(3) 0.011(5) 0.059(4)
C19 0.049(3) 0.034(2) 0.079(4) 0.024(2) -0.001(2) 0.0051(19)
C26 0.061(4) 0.041(3) 0.064(5) -0.016(3) -0.006(4) 0.009(3)
Cl3 0.0425(7) 0.0442(8) 0.0397(8) 0.0148(6) 0.0017(6) 0.0104(6)
C35 0.068(4) 0.052(4) 0.048(4) 0.013(3) 0.012(3) 0.042(3)
O27 0.045(3) 0.159(6) 0.055(4) 0.007(4) 0.000(3) -0.004(3)
O26 0.093(5) 0.124(6) 0.061(4) 0.034(4) 0.004(3) -0.039(4)
C18 0.049(3) 0.034(2) 0.079(4) 0.024(2) -0.001(2) 0.0051(19)
C36 0.059(4) 0.031(3) 0.058(4) 0.015(3) 0.015(3) 0.024(3)
C17 0.055(4) 0.037(3) 0.085(6) 0.008(4) 0.013(4) 0.004(3)
C15 0.070(5) 0.067(5) 0.062(5) 0.020(4) -0.011(4) 0.024(4)
O16 0.146(6) 0.216(9) 0.044(4) -0.044(4) -0.026(4) 0.128(7)
C29 0.134(6) 0.071(4) 0.041(3) 0.014(3) 0.013(3) 0.057(4)
C14 0.044(3) 0.071(5) 0.075(5) 0.037(4) 0.012(3) 0.035(3)
O25 0.100(5) 0.150(7) 0.066(4) -0.038(4) 0.019(4) 0.001(5)
C32 0.040(4) 0.092(6) 0.099(7) 0.030(5) 0.030(4) 0.037(4)
C33 0.041(3) 0.051(4) 0.059(4) -0.011(3) -0.005(3) 0.014(3)
C16 0.052(4) 0.076(5) 0.052(5) 0.004(4) -0.003(3) 0.008(4)
C28 0.134(6) 0.071(4) 0.041(3) 0.014(3) 0.013(3) 0.057(4)
C31 0.102(5) 0.082(4) 0.107(6) 0.024(4) 0.059(4) 0.049(4)
C27 0.106(7) 0.083(6) 0.047(5) -0.004(4) -0.026(4) 0.047(5)
C30 0.102(5) 0.082(4) 0.107(6) 0.024(4) 0.059(4) 0.049(4)
O24 0.221(10) 0.147(8) 0.177(10) 0.061(7) 0.017(8) 0.139(8)
N8 0.053(3) 0.066(4) 0.053(4) 0.005(3) 0.016(3) 0.020(3)
C38 0.048(3) 0.055(4) 0.046(4) 0.001(3) 0.006(3) 0.022(3)
C41 0.045(4) 0.062(4) 0.033(3) 0.002(3) 0.006(3) 0.013(3)
C39 0.105(6) 0.045(4) 0.050(4) 0.001(3) 0.010(4) 0.026(4)
C40 0.068(5) 0.134(8) 0.067(6) 0.026(5) 0.013(4) 0.053(6)
N7 0.273(15) 0.086(6) 0.067(6) 0.030(5) 0.009(7) 0.065(8)
Cl4 0.046(2) 0.033(2) 0.044(2) 0.0089(14) 0.0200(12) 0.0204(19)
O28 0.057(5) 0.055(4) 0.128(9) -0.010(5) 0.024(5) 0.035(5)
O29 0.189(14) 0.051(6) 0.188(9) 0.051(7) 0.161(14) 0.050(7)
O30 0.069(8) 0.033(3) 0.075(9) 0.000(4) 0.012(5) 0.020(4)
O31 0.105(6) 0.117(7) 0.067(6) 0.020(5) -0.019(5) 0.043(6)
Cl4' 0.046(2) 0.033(2) 0.044(2) 0.0089(14) 0.0200(12) 0.0204(19)
O28' 0.057(5) 0.055(4) 0.128(9) -0.010(5) 0.024(5) 0.035(5)
O29' 0.189(14) 0.051(6) 0.188(9) 0.051(7) 0.161(14) 0.050(7)
O30' 0.069(8) 0.033(3) 0.075(9) 0.000(4) 0.012(5) 0.020(4)
O31' 0.105(6) 0.117(7) 0.067(6) 0.020(5) -0.019(5) 0.043(6)

loop_
_atom_type_symbol
_atom_type_description
_atom_type_scat_dispersion_real
_atom_type_scat_dispersion_imag
_atom_type_scat_source
C C 0.0033 0.0016 'International Tables Vol C Tables 4.2.6.8 and 6.1.1.4'
H H 0.0000 0.0000 'International Tables Vol C Tables 4.2.6.8 and 6.1.1.4'
N N 0.0061 0.0033 'International Tables Vol C Tables 4.2.6.8 and 6.1.1.4'
O O 0.0106 0.0060 'International Tables Vol C Tables 4.2.6.8 and 6.1.1.4'
Cl Cl 0.1484 0.1585 'International Tables Vol C Tables 4.2.6.8 and 6.1.1.4'
Cd Cd -0.8075 1.2024 'International Tables Vol C Tables 4.2.6.8 and 6.1.1.4'

loop_
_geom_angle_atom_site_label_1
_geom_angle_atom_site_label_2
_geom_angle_atom_site_label_3
_geom_angle
_geom_angle_site_symmetry_1
_geom_angle_site_symmetry_3
_geom_angle_publ_flag
O13 Cd1 N2 127.50(14) . . ?
O13 Cd1 N1 134.88(14) . . ?
N2 Cd1 N1 97.47(15) . . ?
O13 Cd1 O4 95.68(12) . . ?
N2 Cd1 O4 99.72(14) . . ?
N1 Cd1 O4 70.29(13) . . ?
O13 Cd1 O1 100.87(13) . . ?
N2 Cd1 O1 100.98(14) . . ?
N1 Cd1 O1 69.88(13) . . ?
O4 Cd1 O1 136.94(12) . . ?
O13 Cd1 O2 79.46(12) . . ?
N2 Cd1 O2 69.33(13) . . ?
N1 Cd1 O2 126.50(13) . . ?
O4 Cd1 O2 159.94(12) . . ?
O1 Cd1 O2 63.00(12) . . ?
O14 Cd2 N4 130.11(17) . . ?
O14 Cd2 N3 131.24(14) . . ?
N4 Cd2 N3 98.63(19) . . ?
O14 Cd2 O8 102.03(13) . . ?
N4 Cd2 O8 95.93(17) . . ?
N3 Cd2 O8 69.95(15) . . ?
O14 Cd2 O5 91.54(14) . . ?
N4 Cd2 O5 106.16(16) . . ?
N3 Cd2 O5 70.37(17) . . ?
O8 Cd2 O5 136.83(14) . . ?
O14 Cd2 O6 78.56(13) . . ?
N4 Cd2 O6 69.43(18) . . ?
N3 Cd2 O6 125.37(15) . . ?
O8 Cd2 O6 159.22(13) . . ?
O5 Cd2 O6 63.43(14) . . ?
O15 Cd3 N5 132.76(15) . . ?
O15 Cd3 N6 128.89(16) . . ?
N5 Cd3 N6 98.32(18) . . ?
O15 Cd3 O12 99.54(13) . . ?
N5 Cd3 O12 69.42(16) . . ?
N6 Cd3 O12 100.29(18) . . ?
O15 Cd3 O9 95.61(15) . . ?
N5 Cd3 O9 69.85(17) . . ?
N6 Cd3 O9 101.8(2) . . ?
O12 Cd3 O9 135.82(14) . . ?
O15 Cd3 O11 79.38(13) . . ?
N5 Cd3 O11 126.67(16) . . ?
N6 Cd3 O11 68.84(19) . . ?
O12 Cd3 O11 63.13(14) . . ?
O9 Cd3 O11 161.03(15) . . ?
O15 Cd3 O10 79.29(14) . . ?
N5 Cd3 O10 125.57(17) . . ?
N6 Cd3 O10 67.06(19) . . ?
O12 Cd3 O10 160.40(15) . . ?
O9 Cd3 O10 63.39(16) . . ?
O11 Cd3 O10 97.65(16) . . ?
C37 O13 Cd1 107.4(3) . . ?
C37 O15 Cd3 108.5(3) . . ?
C10 O4 C11 113.4(4) . . ?
C10 O4 Cd1 123.5(3) . . ?
C11 O4 Cd1 112.6(3) . . ?
C22 O8 C23 114.4(5) . . ?
C22 O8 Cd2 123.5(3) . . ?
C23 O8 Cd2 112.6(3) . . ?
C37 O14 Cd2 110.3(3) . . ?
C3 O1 C2 114.3(4) . . ?
C3 O1 Cd1 123.0(3) . . ?
C2 O1 Cd1 112.1(3) . . ?
C34 O12 C35 114.5(5) . . ?
C34 O12 Cd3 123.6(4) . . ?
C35 O12 Cd3 112.9(3) . . ?
C4 O2 C5 115.4(4) . . ?
C4 O2 Cd1 112.0(3) . . ?
C5 O2 Cd1 109.1(3) . . ?
C17 O6 C16 114.3(5) . . ?
C17 O6 Cd2 110.9(4) . . ?
C16 O6 Cd2 111.2(4) . . ?
C21 O7 C20 114.4(4) . . ?
C6 N2 C7 112.6(4) . . ?
C6 N2 Cd1 112.9(3) . . ?
C7 N2 Cd1 110.4(3) . . ?
C6 N2 H2C 106.8 . . ?
C7 N2 H2C 106.8 . . ?
Cd1 N2 H2C 106.8 . . ?
C14 O5 C15 109.6(6) . . ?
C14 O5 Cd2 112.5(4) . . ?
C15 O5 Cd2 122.9(4) . . ?
C28 O10 C29 117.1(6) . . ?
C28 O10 Cd3 108.8(4) . . ?
C29 O10 Cd3 112.6(4) . . ?
C1 N1 C12 108.8(4) . . ?
C1 N1 Cd1 112.6(3) . . ?
C12 N1 Cd1 111.7(3) . . ?
C1 N1 H1C 107.8 . . ?
C12 N1 H1C 107.8 . . ?
Cd1 N1 H1C 107.8 . . ?
C32 O11 C33 114.6(5) . . ?
C32 O11 Cd3 111.8(5) . . ?
C33 O11 Cd3 111.5(3) . . ?
O12 C34 C33 105.6(5) . . ?
O12 C34 H34A 110.6 . . ?
C33 C34 H34A 110.6 . . ?
O12 C34 H34B 110.6 . . ?
C33 C34 H34B 110.6 . . ?
H34A C34 H34B 108.7 . . ?
C8 O3 C9 114.7(4) . . ?
O4 C10 C9 106.6(4) . . ?
O4 C10 H10A 110.4 . . ?
C9 C10 H10A 110.4 . . ?
O4 C10 H10B 110.4 . . ?
C9 C10 H10B 110.4 . . ?
H10A C10 H10B 108.6 . . ?
C24 N3 C13 110.7(5) . . ?
C24 N3 Cd2 113.0(3) . . ?
C13 N3 Cd2 110.4(4) . . ?
C24 N3 H3C 107.5 . . ?
C13 N3 H3C 107.5 . . ?
Cd2 N3 H3C 107.5 . . ?
C26 O9 C27 113.2(6) . . ?
C26 O9 Cd3 110.9(4) . . ?
C27 O9 Cd3 121.7(5) . . ?
O2 C5 C6 106.3(4) . . ?
O2 C5 H5A 110.5 . . ?
C6 C5 H5A 110.5 . . ?
O2 C5 H5B 110.5 . . ?
C6 C5 H5B 110.5 . . ?
H5A C5 H5B 108.7 . . ?
O3 C8 C7 110.1(4) . . ?
O3 C8 H8A 109.6 . . ?
C7 C8 H8A 109.6 . . ?
O3 C8 H8B 109.6 . . ?
C7 C8 H8B 109.6 . . ?
H8A C8 H8B 108.2 . . ?
N1 C12 C11 110.9(4) . . ?
N1 C12 H12A 109.5 . . ?
C11 C12 H12A 109.5 . . ?
N1 C12 H12B 109.5 . . ?
C11 C12 H12B 109.5 . . ?
H12A C12 H12B 108.1 . . ?
C19 N4 C18 112.3(5) . . ?
C19 N4 Cd2 111.6(3) . . ?
C18 N4 Cd2 111.2(4) . . ?
C19 N4 H4C 107.1 . . ?
C18 N4 H4C 107.1 . . ?
Cd2 N4 H4C 107.1 . . ?
C36 N5 C25 109.4(5) . . ?
C36 N5 Cd3 112.2(3) . . ?
C25 N5 Cd3 113.5(4) . . ?
C36 N5 H5C 107.1 . . ?
C25 N5 H5C 107.1 . . ?
Cd3 N5 H5C 107.1 . . ?
N2 C7 C8 112.0(4) . . ?
N2 C7 H7A 109.2 . . ?
C8 C7 H7A 109.2 . . ?
N2 C7 H7B 109.2 . . ?
C8 C7 H7B 109.2 . . ?
H7A C7 H7B 107.9 . . ?
O3 C9 C10 111.1(4) . . ?
O3 C9 H9A 109.4 . . ?
C10 C9 H9A 109.4 . . ?
O3 C9 H9B 109.4 . . ?
C10 C9 H9B 109.4 . . ?
H9A C9 H9B 108.0 . . ?
O1 C3 C4 107.2(4) . . ?
O1 C3 H3A 110.3 . . ?
C4 C3 H3A 110.3 . . ?
O1 C3 H3B 110.3 . . ?
C4 C3 H3B 110.3 . . ?
H3A C3 H3B 108.5 . . ?
O16 Cl1 O18 108.3(4) . . ?
O16 Cl1 O19 110.4(4) . . ?
O18 Cl1 O19 109.3(4) . . ?
O16 Cl1 O17 112.3(5) . . ?
O18 Cl1 O17 107.9(4) . . ?
O19 Cl1 O17 108.6(3) . . ?
O13 C37 O14 120.5(4) . . ?
O13 C37 O15 119.6(4) . . ?
O14 C37 O15 119.9(4) . . ?
O4 C11 C12 107.6(4) . . ?
O4 C11 H11A 110.2 . . ?
C12 C11 H11A 110.2 . . ?
O4 C11 H11B 110.2 . . ?
C12 C11 H11B 110.2 . . ?
H11A C11 H11B 108.5 . . ?
N1 C1 C2 111.4(5) . . ?
N1 C1 H1A 109.4 . . ?
C2 C1 H1A 109.4 . . ?
N1 C1 H1B 109.4 . . ?
C2 C1 H1B 109.4 . . ?
H1A C1 H1B 108.0 . . ?
C30 N6 C31 114.6(7) . . ?
C30 N6 Cd3 110.8(5) . . ?
C31 N6 Cd3 113.0(5) . . ?
C30 N6 H6C 105.9 . . ?
C31 N6 H6C 105.9 . . ?
Cd3 N6 H6C 105.9 . . ?
N2 C6 C5 110.8(5) . . ?
N2 C6 H6A 109.5 . . ?
C5 C6 H6A 109.5 . . ?
N2 C6 H6B 109.5 . . ?
C5 C6 H6B 109.5 . . ?
H6A C6 H6B 108.1 . . ?
C23 C24 N3 111.5(5) . . ?
C23 C24 H24A 109.3 . . ?
N3 C24 H24A 109.3 . . ?
C23 C24 H24B 109.3 . . ?
N3 C24 H24B 109.3 . . ?
H24A C24 H24B 108.0 . . ?
C14 C13 N3 111.6(5) . . ?
C14 C13 H13A 109.3 . . ?
N3 C13 H13A 109.3 . . ?
C14 C13 H13B 109.3 . . ?
N3 C13 H13B 109.3 . . ?
H13A C13 H13B 108.0 . . ?
O2 C4 C3 111.2(5) . . ?
O2 C4 H4A 109.4 . . ?
C3 C4 H4A 109.4 . . ?
O2 C4 H4B 109.4 . . ?
C3 C4 H4B 109.4 . . ?
H4A C4 H4B 108.0 . . ?
O8 C22 C21 106.6(5) . . ?
O8 C22 H22A 110.4 . . ?
C21 C22 H22A 110.4 . . ?
O8 C22 H22B 110.4 . . ?
C21 C22 H22B 110.4 . . ?
H22A C22 H22B 108.6 . . ?
O1 C2 C1 107.2(4) . . ?
O1 C2 H2A 110.3 . . ?
C1 C2 H2A 110.3 . . ?
O1 C2 H2B 110.3 . . ?
C1 C2 H2B 110.3 . . ?
H2A C2 H2B 108.5 . . ?
O7 C21 C22 111.5(4) . . ?
O7 C21 H21A 109.3 . . ?
C22 C21 H21A 109.3 . . ?
O7 C21 H21B 109.3 . . ?
C22 C21 H21B 109.3 . . ?
H21A C21 H21B 108.0 . . ?
O8 C23 C24 107.1(5) . . ?
O8 C23 H23A 110.3 . . ?
C24 C23 H23A 110.3 . . ?
O8 C23 H23B 110.3 . . ?
C24 C23 H23B 110.3 . . ?
H23A C23 H23B 108.5 . . ?
O21 Cl2 O20 115.3(5) . . ?
O21 Cl2 O23 112.5(4) . . ?
O20 Cl2 O23 109.0(4) . . ?
O21 Cl2 O22 107.3(4) . . ?
O20 Cl2 O22 106.4(4) . . ?
O23 Cl2 O22 105.7(4) . . ?
O7 C20 C19 111.1(5) . . ?
O7 C20 H20A 109.4 . . ?
C19 C20 H20A 109.4 . . ?
O7 C20 H20B 109.4 . . ?
C19 C20 H20B 109.4 . . ?
H20A C20 H20B 108.0 . . ?
C26 C25 N5 112.2(6) . . ?
C26 C25 H25A 109.2 . . ?
N5 C25 H25A 109.2 . . ?
C26 C25 H25B 109.2 . . ?
N5 C25 H25B 109.2 . . ?
H25A C25 H25B 107.9 . . ?
N4 C19 C20 111.5(6) . . ?
N4 C19 H19A 109.3 . . ?
C20 C19 H19A 109.3 . . ?
N4 C19 H19B 109.3 . . ?
C20 C19 H19B 109.3 . . ?
H19A C19 H19B 108.0 . . ?
O9 C26 C25 107.1(5) . . ?
O9 C26 H26A 110.3 . . ?
C25 C26 H26A 110.3 . . ?
O9 C26 H26B 110.3 . . ?
C25 C26 H26B 110.3 . . ?
H26A C26 H26B 108.6 . . ?
O24 Cl3 O26 116.2(7) . . ?
O24 Cl3 O27 103.3(6) . . ?
O26 Cl3 O27 110.9(4) . . ?
O24 Cl3 O25 103.4(7) . . ?
O26 Cl3 O25 111.0(5) . . ?
O27 Cl3 O25 111.7(5) . . ?
O12 C35 C36 108.3(5) . . ?
O12 C35 H35A 110.0 . . ?
C36 C35 H35A 110.0 . . ?
O12 C35 H35B 110.0 . . ?
C36 C35 H35B 110.0 . . ?
H35A C35 H35B 108.4 . . ?
C17 C18 N4 113.7(6) . . ?
C17 C18 H18A 108.8 . . ?
N4 C18 H18A 108.8 . . ?
C17 C18 H18B 108.8 . . ?
N4 C18 H18B 108.8 . . ?
H18A C18 H18B 107.7 . . ?
N5 C36 C35 110.5(5) . . ?
N5 C36 H36A 109.6 . . ?
C35 C36 H36A 109.6 . . ?
N5 C36 H36B 109.6 . . ?
C35 C36 H36B 109.6 . . ?
H36A C36 H36B 108.1 . . ?
O6 C17 C18 106.5(6) . . ?
O6 C17 H17A 110.4 . . ?
C18 C17 H17A 110.4 . . ?
O6 C17 H17B 110.4 . . ?
C18 C17 H17B 110.4 . . ?
H17A C17 H17B 108.6 . . ?
O5 C15 C16 106.3(6) . . ?
O5 C15 H15A 110.5 . . ?
C16 C15 H15A 110.5 . . ?
O5 C15 H15B 110.5 . . ?
C16 C15 H15B 110.5 . . ?
H15A C15 H15B 108.7 . . ?
O10 C29 C30 110.3(6) . . ?
O10 C29 H29A 109.6 . . ?
C30 C29 H29A 109.6 . . ?
O10 C29 H29B 109.6 . . ?
C30 C29 H29B 109.6 . . ?
H29A C29 H29B 108.1 . . ?
O5 C14 C13 107.3(5) . . ?
O5 C14 H14A 110.2 . . ?
C13 C14 H14A 110.2 . . ?
O5 C14 H14B 110.2 . . ?
C13 C14 H14B 110.2 . . ?
H14A C14 H14B 108.5 . . ?
O11 C32 C31 107.4(6) . . ?
O11 C32 H32A 110.2 . . ?
C31 C32 H32A 110.2 . . ?
O11 C32 H32B 110.2 . . ?
C31 C32 H32B 110.2 . . ?
H32A C32 H32B 108.5 . . ?
O11 C33 C34 110.2(5) . . ?
O11 C33 H33A 109.6 . . ?
C34 C33 H33A 109.6 . . ?
O11 C33 H33B 109.6 . . ?
C34 C33 H33B 109.6 . . ?
H33A C33 H33B 108.1 . . ?
C15 C16 O6 112.0(7) . . ?
C15 C16 H16A 109.2 . . ?
O6 C16 H16A 109.2 . . ?
C15 C16 H16B 109.2 . . ?
O6 C16 H16B 109.2 . . ?
H16A C16 H16B 107.9 . . ?
O10 C28 C27 112.9(7) . . ?
O10 C28 H28A 109.0 . . ?
C27 C28 H28A 109.0 . . ?
O10 C28 H28B 109.0 . . ?
C27 C28 H28B 109.0 . . ?
H28A C28 H28B 107.8 . . ?
C32 C31 N6 114.4(8) . . ?
C32 C31 H31A 108.7 . . ?
N6 C31 H31A 108.7 . . ?
C32 C31 H31B 108.7 . . ?
N6 C31 H31B 108.7 . . ?
H31A C31 H31B 107.6 . . ?
O9 C27 C28 106.3(6) . . ?
O9 C27 H27A 110.5 . . ?
C28 C27 H27A 110.5 . . ?
O9 C27 H27B 110.5 . . ?
C28 C27 H27B 110.5 . . ?
H27A C27 H27B 108.7 . . ?
N6 C30 C29 110.3(7) . . ?
N6 C30 H30A 109.6 . . ?
C29 C30 H30A 109.6 . . ?
N6 C30 H30B 109.6 . . ?
C29 C30 H30B 109.6 . . ?
H30A C30 H30B 108.1 . . ?
C39 C38 H38C 109.5 . . ?
C39 C38 H38B 109.5 . . ?
H38C C38 H38B 109.5 . . ?
C39 C38 H38A 109.5 . . ?
H38C C38 H38A 109.5 . . ?
H38B C38 H38A 109.5 . . ?
N8 C41 C40 179.1(9) . . ?
N7 C39 C38 178.8(11) . . ?
C41 C40 H40C 109.5 . . ?
C41 C40 H40B 109.5 . . ?
H40C C40 H40B 109.5 . . ?
C41 C40 H40A 109.5 . . ?
H40C C40 H40A 109.5 . . ?
H40B C40 H40A 109.5 . . ?
H32E O32 H32F 113.7 . . ?
O29 Cl4 O31 98(2) . . ?
O29 Cl4 O28 115.3(14) . . ?
O31 Cl4 O28 110.5(8) . . ?
O29 Cl4 O30 113.4(12) . . ?
O31 Cl4 O30 105.9(7) . . ?
O28 Cl4 O30 112.6(7) . . ?
O29' Cl4' O28' 117(3) . . ?
O29' Cl4' O31' 93(4) . . ?
O28' Cl4' O31' 106.4(16) . . ?
O29' Cl4' O30' 117(2) . . ?
O28' Cl4' O30' 112.0(15) . . ?
O31' Cl4' O30' 109.1(17) . . ?

loop_
_geom_bond_atom_site_label_1
_geom_bond_atom_site_label_2
_geom_bond_distance
_geom_bond_site_symmetry_2
_geom_bond_publ_flag
Cd1 O13 2.176(3) . ?
Cd1 N2 2.328(4) . ?
Cd1 N1 2.341(4) . ?
Cd1 O4 2.507(3) . ?
Cd1 O1 2.543(4) . ?
Cd1 O2 2.607(4) . ?
Cd2 O14 2.173(3) . ?
Cd2 N4 2.322(4) . ?
Cd2 N3 2.338(5) . ?
Cd2 O8 2.500(4) . ?
Cd2 O5 2.521(4) . ?
Cd2 O6 2.601(4) . ?
Cd3 O15 2.173(3) . ?
Cd3 N5 2.325(4) . ?
Cd3 N6 2.336(5) . ?
Cd3 O12 2.515(4) . ?
Cd3 O9 2.544(5) . ?
Cd3 O11 2.597(4) . ?
Cd3 O10 2.632(5) . ?
O13 C37 1.272(6) . ?
O15 C37 1.293(5) . ?
O4 C10 1.431(6) . ?
O4 C11 1.435(6) . ?
O8 C22 1.425(7) . ?
O8 C23 1.437(7) . ?
O14 C37 1.284(5) . ?
O1 C3 1.418(6) . ?
O1 C2 1.427(6) . ?
O12 C34 1.419(7) . ?
O12 C35 1.422(7) . ?
O2 C4 1.427(7) . ?
O2 C5 1.437(7) . ?
O6 C17 1.386(8) . ?
O6 C16 1.484(9) . ?
O7 C21 1.429(7) . ?
O7 C20 1.439(6) . ?
N2 C6 1.470(7) . ?
N2 C7 1.480(7) . ?
N2 H2C 0.9300 . ?
O5 C14 1.412(8) . ?
O5 C15 1.432(9) . ?
O10 C28 1.415(10) . ?
O10 C29 1.439(10) . ?
N1 C1 1.477(7) . ?
N1 C12 1.485(6) . ?
N1 H1C 0.9300 . ?
O11 C32 1.418(8) . ?
O11 C33 1.448(8) . ?
C34 C33 1.493(10) . ?
C34 H34A 0.9900 . ?
C34 H34B 0.9900 . ?
O3 C8 1.434(6) . ?
O3 C9 1.442(6) . ?
C10 C9 1.504(7) . ?
C10 H10A 0.9900 . ?
C10 H10B 0.9900 . ?
N3 C24 1.479(8) . ?
N3 C13 1.495(8) . ?
N3 H3C 0.9300 . ?
O9 C26 1.435(8) . ?
O9 C27 1.445(9) . ?
C5 C6 1.487(9) . ?
C5 H5A 0.9900 . ?
C5 H5B 0.9900 . ?
C8 C7 1.519(8) . ?
C8 H8A 0.9900 . ?
C8 H8B 0.9900 . ?
C12 C11 1.491(8) . ?
C12 H12A 0.9900 . ?
C12 H12B 0.9900 . ?
N4 C19 1.487(8) . ?
N4 C18 1.531(9) . ?
N4 H4C 0.9300 . ?
N5 C36 1.471(8) . ?
N5 C25 1.496(8) . ?
N5 H5C 0.9300 . ?
C7 H7A 0.9900 . ?
C7 H7B 0.9900 . ?
C9 H9A 0.9900 . ?
C9 H9B 0.9900 . ?
C3 C4 1.498(9) . ?
C3 H3A 0.9900 . ?
C3 H3B 0.9900 . ?
Cl1 O16 1.398(6) . ?
Cl1 O18 1.421(5) . ?
Cl1 O19 1.422(5) . ?
Cl1 O17 1.427(5) . ?
C11 H11A 0.9900 . ?
C11 H11B 0.9900 . ?
C1 C2 1.502(8) . ?
C1 H1A 0.9900 . ?
C1 H1B 0.9900 . ?
N6 C30 1.459(12) . ?
N6 C31 1.473(11) . ?
N6 H6C 0.9300 . ?
C6 H6A 0.9900 . ?
C6 H6B 0.9900 . ?
C24 C23 1.478(10) . ?
C24 H24A 0.9900 . ?
C24 H24B 0.9900 . ?
C13 C14 1.483(11) . ?
C13 H13A 0.9900 . ?
C13 H13B 0.9900 . ?
C4 H4A 0.9900 . ?
C4 H4B 0.9900 . ?
C22 C21 1.508(9) . ?
C22 H22A 0.9900 . ?
C22 H22B 0.9900 . ?
C2 H2A 0.9900 . ?
C2 H2B 0.9900 . ?
C21 H21A 0.9900 . ?
C21 H21B 0.9900 . ?
C23 H23A 0.9900 . ?
C23 H23B 0.9900 . ?
Cl2 O21 1.375(6) . ?
Cl2 O20 1.399(5) . ?
Cl2 O23 1.415(5) . ?
Cl2 O22 1.450(6) . ?
C20 C19 1.509(10) . ?
C20 H20A 0.9900 . ?
C20 H20B 0.9900 . ?
C25 C26 1.459(11) . ?
C25 H25A 0.9900 . ?
C25 H25B 0.9900 . ?
C19 H19A 0.9900 . ?
C19 H19B 0.9900 . ?
C26 H26A 0.9900 . ?
C26 H26B 0.9900 . ?
Cl3 O24 1.342(7) . ?
Cl3 O26 1.361(6) . ?
Cl3 O27 1.414(5) . ?
Cl3 O25 1.432(7) . ?
C35 C36 1.473(9) . ?
C35 H35A 0.9900 . ?
C35 H35B 0.9900 . ?
C18 C17 1.433(10) . ?
C18 H18A 0.9900 . ?
C18 H18B 0.9900 . ?
C36 H36A 0.9900 . ?
C36 H36B 0.9900 . ?
C17 H17A 0.9900 . ?
C17 H17B 0.9900 . ?
C15 C16 1.435(12) . ?
C15 H15A 0.9900 . ?
C15 H15B 0.9900 . ?
C29 C30 1.537(12) . ?
C29 H29A 0.9900 . ?
C29 H29B 0.9900 . ?
C14 H14A 0.9900 . ?
C14 H14B 0.9900 . ?
C32 C31 1.452(13) . ?
C32 H32A 0.9900 . ?
C32 H32B 0.9900 . ?
C33 H33A 0.9900 . ?
C33 H33B 0.9900 . ?
C16 H16A 0.9900 . ?
C16 H16B 0.9900 . ?
C28 C27 1.470(11) . ?
C28 H28A 0.9900 . ?
C28 H28B 0.9900 . ?
C31 H31A 0.9900 . ?
C31 H31B 0.9900 . ?
C27 H27A 0.9900 . ?
C27 H27B 0.9900 . ?
C30 H30A 0.9900 . ?
C30 H30B 0.9900 . ?
N8 C41 1.126(9) . ?
C38 C39 1.397(10) . ?
C38 H38C 0.9800 . ?
C38 H38B 0.9800 . ?
C38 H38A 0.9800 . ?
C41 C40 1.453(11) . ?
C39 N7 1.128(11) . ?
C40 H40C 0.9800 . ?
C40 H40B 0.9800 . ?
C40 H40A 0.9800 . ?
O32 H32E 0.8527 . ?
O32 H32F 0.8554 . ?
Cl4 O29 1.396(10) . ?
Cl4 O31 1.399(12) . ?
Cl4 O28 1.402(9) . ?
Cl4 O30 1.438(8) . ?
Cl4' O29' 1.399(16) . ?
Cl4' O28' 1.400(15) . ?
Cl4' O31' 1.40(2) . ?
Cl4' O30' 1.418(14) . ?

loop_
_geom_torsion_atom_site_label_1
_geom_torsion_atom_site_label_2
_geom_torsion_atom_site_label_3
_geom_torsion_atom_site_label_4
_geom_torsion
_geom_torsion_site_symmetry_1
_geom_torsion_site_symmetry_2
_geom_torsion_site_symmetry_3
_geom_torsion_site_symmetry_4
_geom_torsion_publ_flag
N2 Cd1 O13 C37 -179.8(3) . . . . ?
N1 Cd1 O13 C37 -5.2(4) . . . . ?
O4 Cd1 O13 C37 -72.9(3) . . . . ?
O1 Cd1 O13 C37 67.1(3) . . . . ?
O2 Cd1 O13 C37 126.7(3) . . . . ?
N5 Cd3 O15 C37 9.7(4) . . . . ?
N6 Cd3 O15 C37 -172.6(3) . . . . ?
O12 Cd3 O15 C37 -61.0(3) . . . . ?
O9 Cd3 O15 C37 77.4(3) . . . . ?
O11 Cd3 O15 C37 -121.1(3) . . . . ?
O10 Cd3 O15 C37 138.9(3) . . . . ?
O13 Cd1 O4 C10 -72.4(4) . . . . ?
N2 Cd1 O4 C10 57.2(4) . . . . ?
N1 Cd1 O4 C10 151.7(4) . . . . ?
O1 Cd1 O4 C10 175.0(3) . . . . ?
O2 Cd1 O4 C10 2.3(6) . . . . ?
O13 Cd1 O4 C11 145.2(3) . . . . ?
N2 Cd1 O4 C11 -85.2(3) . . . . ?
N1 Cd1 O4 C11 9.4(3) . . . . ?
O1 Cd1 O4 C11 32.6(4) . . . . ?
O2 Cd1 O4 C11 -140.1(4) . . . . ?
O14 Cd2 O8 C22 -72.7(4) . . . . ?
N4 Cd2 O8 C22 60.5(4) . . . . ?
N3 Cd2 O8 C22 157.5(4) . . . . ?
O5 Cd2 O8 C22 -178.2(4) . . . . ?
O6 Cd2 O8 C22 16.7(6) . . . . ?
O14 Cd2 O8 C23 142.8(4) . . . . ?
N4 Cd2 O8 C23 -84.0(4) . . . . ?
N3 Cd2 O8 C23 13.1(4) . . . . ?
O5 Cd2 O8 C23 37.3(4) . . . . ?
O6 Cd2 O8 C23 -127.7(5) . . . . ?
N4 Cd2 O14 C37 -175.5(3) . . . . ?
N3 Cd2 O14 C37 6.8(4) . . . . ?
O8 Cd2 O14 C37 -67.0(3) . . . . ?
O5 Cd2 O14 C37 71.8(3) . . . . ?
O6 Cd2 O14 C37 134.3(3) . . . . ?
O13 Cd1 O1 C3 72.2(4) . . . . ?
N2 Cd1 O1 C3 -59.7(4) . . . . ?
N1 Cd1 O1 C3 -153.8(4) . . . . ?
O4 Cd1 O1 C3 -177.1(4) . . . . ?
O2 Cd1 O1 C3 0.1(4) . . . . ?
O13 Cd1 O1 C2 -145.3(4) . . . . ?
N2 Cd1 O1 C2 82.7(4) . . . . ?
N1 Cd1 O1 C2 -11.3(4) . . . . ?
O4 Cd1 O1 C2 -34.6(4) . . . . ?
O2 Cd1 O1 C2 142.6(4) . . . . ?
O15 Cd3 O12 C34 -76.5(4) . . . . ?
N5 Cd3 O12 C34 151.3(5) . . . . ?
N6 Cd3 O12 C34 56.2(4) . . . . ?
O9 Cd3 O12 C34 175.2(4) . . . . ?
O11 Cd3 O12 C34 -3.6(4) . . . . ?
O10 Cd3 O12 C34 8.4(7) . . . . ?
O15 Cd3 O12 C35 138.4(4) . . . . ?
N5 Cd3 O12 C35 6.2(4) . . . . ?
N6 Cd3 O12 C35 -88.9(4) . . . . ?
O9 Cd3 O12 C35 30.0(5) . . . . ?
O11 Cd3 O12 C35 -148.7(4) . . . . ?
O10 Cd3 O12 C35 -136.8(5) . . . . ?
O13 Cd1 O2 C4 -80.6(3) . . . . ?
N2 Cd1 O2 C4 142.4(4) . . . . ?
N1 Cd1 O2 C4 58.5(4) . . . . ?
O4 Cd1 O2 C4 -158.1(4) . . . . ?
O1 Cd1 O2 C4 27.5(3) . . . . ?
O13 Cd1 O2 C5 150.5(4) . . . . ?
N2 Cd1 O2 C5 13.4(3) . . . . ?
N1 Cd1 O2 C5 -70.5(4) . . . . ?
O4 Cd1 O2 C5 73.0(5) . . . . ?
O1 Cd1 O2 C5 -101.5(4) . . . . ?
O14 Cd2 O6 C17 156.3(5) . . . . ?
N4 Cd2 O6 C17 15.2(4) . . . . ?
N3 Cd2 O6 C17 -70.8(5) . . . . ?
O8 Cd2 O6 C17 62.5(6) . . . . ?
O5 Cd2 O6 C17 -106.1(5) . . . . ?
O14 Cd2 O6 C16 -75.4(4) . . . . ?
N4 Cd2 O6 C16 143.6(4) . . . . ?
N3 Cd2 O6 C16 57.6(5) . . . . ?
O8 Cd2 O6 C16 -169.1(4) . . . . ?
O5 Cd2 O6 C16 22.2(4) . . . . ?
O13 Cd1 N2 C6 -38.2(4) . . . . ?
N1 Cd1 N2 C6 145.7(4) . . . . ?
O4 Cd1 N2 C6 -143.1(4) . . . . ?
O1 Cd1 N2 C6 74.8(4) . . . . ?
O2 Cd1 N2 C6 19.4(3) . . . . ?
O13 Cd1 N2 C7 88.8(3) . . . . ?
N1 Cd1 N2 C7 -87.3(3) . . . . ?
O4 Cd1 N2 C7 -16.1(3) . . . . ?
O1 Cd1 N2 C7 -158.2(3) . . . . ?
O2 Cd1 N2 C7 146.4(4) . . . . ?
O14 Cd2 O5 C14 -143.1(4) . . . . ?
N4 Cd2 O5 C14 84.2(4) . . . . ?
N3 Cd2 O5 C14 -9.4(4) . . . . ?
O8 Cd2 O5 C14 -33.6(5) . . . . ?
O6 Cd2 O5 C14 140.5(4) . . . . ?
O14 Cd2 O5 C15 82.3(5) . . . . ?
N4 Cd2 O5 C15 -50.4(6) . . . . ?
N3 Cd2 O5 C15 -144.0(6) . . . . ?
O8 Cd2 O5 C15 -168.2(5) . . . . ?
O6 Cd2 O5 C15 5.9(5) . . . . ?
O15 Cd3 O10 C28 -72.7(4) . . . . ?
N5 Cd3 O10 C28 62.8(5) . . . . ?
N6 Cd3 O10 C28 146.6(5) . . . . ?
O12 Cd3 O10 C28 -161.1(5) . . . . ?
O9 Cd3 O10 C28 29.2(4) . . . . ?
O11 Cd3 O10 C28 -150.3(4) . . . . ?
O15 Cd3 O10 C29 155.7(5) . . . . ?
N5 Cd3 O10 C29 -68.7(5) . . . . ?
N6 Cd3 O10 C29 15.0(5) . . . . ?
O12 Cd3 O10 C29 67.4(7) . . . . ?
O9 Cd3 O10 C29 -102.4(5) . . . . ?
O11 Cd3 O10 C29 78.1(5) . . . . ?
O13 Cd1 N1 C1 65.9(4) . . . . ?
N2 Cd1 N1 C1 -118.5(4) . . . . ?
O4 Cd1 N1 C1 143.8(4) . . . . ?
O1 Cd1 N1 C1 -19.5(3) . . . . ?
O2 Cd1 N1 C1 -48.7(4) . . . . ?
O13 Cd1 N1 C12 -57.0(4) . . . . ?
N2 Cd1 N1 C12 118.7(3) . . . . ?
O4 Cd1 N1 C12 21.0(3) . . . . ?
O1 Cd1 N1 C12 -142.3(4) . . . . ?
O2 Cd1 N1 C12 -171.6(3) . . . . ?
O15 Cd3 O11 C32 -150.1(5) . . . . ?
N5 Cd3 O11 C32 73.7(5) . . . . ?
N6 Cd3 O11 C32 -10.8(5) . . . . ?
O12 Cd3 O11 C32 103.4(5) . . . . ?
O9 Cd3 O11 C32 -73.9(7) . . . . ?
O10 Cd3 O11 C32 -72.5(5) . . . . ?
O15 Cd3 O11 C33 80.3(4) . . . . ?
N5 Cd3 O11 C33 -55.9(4) . . . . ?
N6 Cd3 O11 C33 -140.5(4) . . . . ?
O12 Cd3 O11 C33 -26.2(4) . . . . ?
O9 Cd3 O11 C33 156.4(5) . . . . ?
O10 Cd3 O11 C33 157.8(4) . . . . ?
C35 O12 C34 C33 175.4(5) . . . . ?
Cd3 O12 C34 C33 30.7(7) . . . . ?
C11 O4 C10 C9 169.9(4) . . . . ?
Cd1 O4 C10 C9 27.8(5) . . . . ?
O14 Cd2 N3 C24 -71.5(4) . . . . ?
N4 Cd2 N3 C24 110.3(4) . . . . ?
O8 Cd2 N3 C24 17.1(4) . . . . ?
O5 Cd2 N3 C24 -145.5(4) . . . . ?
O6 Cd2 N3 C24 -178.9(4) . . . . ?
O14 Cd2 N3 C13 53.2(4) . . . . ?
N4 Cd2 N3 C13 -125.1(4) . . . . ?
O8 Cd2 N3 C13 141.7(4) . . . . ?
O5 Cd2 N3 C13 -20.9(4) . . . . ?
O6 Cd2 N3 C13 -54.2(4) . . . . ?
O15 Cd3 O9 C26 -149.5(5) . . . . ?
N5 Cd3 O9 C26 -15.9(5) . . . . ?
N6 Cd3 O9 C26 78.8(5) . . . . ?
O12 Cd3 O9 C26 -39.7(6) . . . . ?
O11 Cd3 O9 C26 136.9(5) . . . . ?
O10 Cd3 O9 C26 135.4(5) . . . . ?
O15 Cd3 O9 C27 73.3(6) . . . . ?
N5 Cd3 O9 C27 -153.0(6) . . . . ?
N6 Cd3 O9 C27 -58.4(6) . . . . ?
O12 Cd3 O9 C27 -176.8(5) . . . . ?
O11 Cd3 O9 C27 -0.2(9) . . . . ?
O10 Cd3 O9 C27 -1.7(6) . . . . ?
C4 O2 C5 C6 -169.5(4) . . . . ?
Cd1 O2 C5 C6 -42.4(5) . . . . ?
C9 O3 C8 C7 113.8(5) . . . . ?
C1 N1 C12 C11 -175.4(4) . . . . ?
Cd1 N1 C12 C11 -50.4(5) . . . . ?
O14 Cd2 N4 C19 87.7(5) . . . . ?
N3 Cd2 N4 C19 -94.1(5) . . . . ?
O8 Cd2 N4 C19 -23.5(5) . . . . ?
O5 Cd2 N4 C19 -166.0(5) . . . . ?
O6 Cd2 N4 C19 141.3(5) . . . . ?
O14 Cd2 N4 C18 -38.6(5) . . . . ?
N3 Cd2 N4 C18 139.7(4) . . . . ?
O8 Cd2 N4 C18 -149.8(4) . . . . ?
O5 Cd2 N4 C18 67.7(4) . . . . ?
O6 Cd2 N4 C18 15.0(4) . . . . ?
O15 Cd3 N5 C36 -60.3(4) . . . . ?
N6 Cd3 N5 C36 121.5(4) . . . . ?
O12 Cd3 N5 C36 23.6(4) . . . . ?
O9 Cd3 N5 C36 -138.9(4) . . . . ?
O11 Cd3 N5 C36 51.8(4) . . . . ?
O10 Cd3 N5 C36 -170.8(4) . . . . ?
O15 Cd3 N5 C25 64.4(5) . . . . ?
N6 Cd3 N5 C25 -113.8(5) . . . . ?
O12 Cd3 N5 C25 148.3(5) . . . . ?
O9 Cd3 N5 C25 -14.2(4) . . . . ?
O11 Cd3 N5 C25 176.4(4) . . . . ?
O10 Cd3 N5 C25 -46.1(5) . . . . ?
C6 N2 C7 C8 63.6(6) . . . . ?
Cd1 N2 C7 C8 -63.7(5) . . . . ?
O3 C8 C7 N2 45.0(6) . . . . ?
C8 O3 C9 C10 -68.8(6) . . . . ?
O4 C10 C9 O3 -56.2(6) . . . . ?
C2 O1 C3 C4 -167.2(5) . . . . ?
Cd1 O1 C3 C4 -25.4(6) . . . . ?
Cd1 O13 C37 O14 179.0(3) . . . . ?
Cd1 O13 C37 O15 -1.8(5) . . . . ?
Cd2 O14 C37 O13 1.2(5) . . . . ?
Cd2 O14 C37 O15 -178.0(3) . . . . ?
Cd3 O15 C37 O13 177.4(3) . . . . ?
Cd3 O15 C37 O14 -3.4(5) . . . . ?
C10 O4 C11 C12 176.6(4) . . . . ?
Cd1 O4 C11 C12 -37.2(5) . . . . ?
N1 C12 C11 O4 58.1(6) . . . . ?
C12 N1 C1 C2 173.7(4) . . . . ?
Cd1 N1 C1 C2 49.2(5) . . . . ?
O15 Cd3 N6 C30 -92.5(5) . . . . ?
N5 Cd3 N6 C30 85.8(5) . . . . ?
O12 Cd3 N6 C30 156.2(5) . . . . ?
O9 Cd3 N6 C30 14.7(5) . . . . ?
O11 Cd3 N6 C30 -148.0(5) . . . . ?
O10 Cd3 N6 C30 -39.4(5) . . . . ?
O15 Cd3 N6 C31 37.6(7) . . . . ?
N5 Cd3 N6 C31 -144.1(6) . . . . ?
O12 Cd3 N6 C31 -73.6(6) . . . . ?
O9 Cd3 N6 C31 144.9(6) . . . . ?
O11 Cd3 N6 C31 -17.9(6) . . . . ?
O10 Cd3 N6 C31 90.7(6) . . . . ?
C7 N2 C6 C5 -178.0(4) . . . . ?
Cd1 N2 C6 C5 -52.2(5) . . . . ?
O2 C5 C6 N2 63.7(6) . . . . ?
C13 N3 C24 C23 -171.2(5) . . . . ?
Cd2 N3 C24 C23 -46.7(6) . . . . ?
C24 N3 C13 C14 177.1(5) . . . . ?
Cd2 N3 C13 C14 51.2(6) . . . . ?
C5 O2 C4 C3 72.6(6) . . . . ?
Cd1 O2 C4 C3 -53.0(5) . . . . ?
O1 C3 C4 O2 50.7(6) . . . . ?
C23 O8 C22 C21 171.8(4) . . . . ?
Cd2 O8 C22 C21 27.9(6) . . . . ?
C3 O1 C2 C1 -175.6(5) . . . . ?
Cd1 O1 C2 C1 38.5(5) . . . . ?
N1 C1 C2 O1 -58.4(6) . . . . ?
C20 O7 C21 C22 -69.9(6) . . . . ?
O8 C22 C21 O7 -55.0(6) . . . . ?
C22 O8 C23 C24 172.1(5) . . . . ?
Cd2 O8 C23 C24 -40.1(5) . . . . ?
N3 C24 C23 O8 57.3(6) . . . . ?
C21 O7 C20 C19 106.9(6) . . . . ?
C36 N5 C25 C26 171.0(6) . . . . ?
Cd3 N5 C25 C26 44.8(7) . . . . ?
C18 N4 C19 C20 65.4(6) . . . . ?
Cd2 N4 C19 C20 -60.3(6) . . . . ?
O7 C20 C19 N4 48.5(7) . . . . ?
C27 O9 C26 C25 -176.1(7) . . . . ?
Cd3 O9 C26 C25 42.9(7) . . . . ?
N5 C25 C26 O9 -58.5(8) . . . . ?
C34 O12 C35 C36 177.4(5) . . . . ?
Cd3 O12 C35 C36 -34.1(6) . . . . ?
C19 N4 C18 C17 -173.3(6) . . . . ?
Cd2 N4 C18 C17 -47.4(7) . . . . ?
C25 N5 C36 C35 -179.5(5) . . . . ?
Cd3 N5 C36 C35 -52.5(5) . . . . ?
O12 C35 C36 N5 57.0(6) . . . . ?
C16 O6 C17 C18 -169.6(7) . . . . ?
Cd2 O6 C17 C18 -43.0(7) . . . . ?
N4 C18 C17 O6 61.3(8) . . . . ?
C14 O5 C15 C16 -168.7(6) . . . . ?
Cd2 O5 C15 C16 -33.1(8) . . . . ?
C28 O10 C29 C30 -116.7(8) . . . . ?
Cd3 O10 C29 C30 10.5(9) . . . . ?
C15 O5 C14 C13 178.1(5) . . . . ?
Cd2 O5 C14 C13 37.5(6) . . . . ?
N3 C13 C14 O5 -59.4(7) . . . . ?
C33 O11 C32 C31 164.9(6) . . . . ?
Cd3 O11 C32 C31 36.9(8) . . . . ?
C32 O11 C33 C34 -74.4(7) . . . . ?
Cd3 O11 C33 C34 53.8(6) . . . . ?
O12 C34 C33 O11 -54.0(7) . . . . ?
O5 C15 C16 O6 53.5(8) . . . . ?
C17 O6 C16 C15 75.8(8) . . . . ?
Cd2 O6 C16 C15 -50.6(7) . . . . ?
C29 O10 C28 C27 71.8(8) . . . . ?
Cd3 O10 C28 C27 -57.3(7) . . . . ?
O11 C32 C31 N6 -57.1(10) . . . . ?
C30 N6 C31 C32 176.4(7) . . . . ?
Cd3 N6 C31 C32 48.2(9) . . . . ?
C26 O9 C27 C28 -160.8(7) . . . . ?
Cd3 O9 C27 C28 -24.5(10) . . . . ?
O10 C28 C27 O9 54.4(10) . . . . ?
C31 N6 C30 C29 -66.6(9) . . . . ?
Cd3 N6 C30 C29 62.7(8) . . . . ?
O10 C29 C30 N6 -45.9(10) . . . . ?
